data_7104748
loop_
_publ_author_name
'Duriska, Martin B'
'Neville, Suzanne M'
'Batten, Stuart R'

_publ_section_title
;
 Variable length ligands: a new class of bridging ligands for
 supramolecular chemistry and crystal engineering.
;
_journal_issue 37
_journal_name_full 'Chemical communications (Cambridge, England)'
_journal_page_first 5579
_journal_page_last 5581
_journal_paper_doi 10.1039/b910994c
_journal_volume 34
_journal_year 2009
_chemical_formula_moiety 'C26 H40 Co N6 O6 S2'
_chemical_formula_sum 'C26 H40 Co N6 O6 S2'
_chemical_formula_weight 655.69
_chemical_name_systematic
;
?
;
_space_group_IT_number 14
_symmetry_cell_setting monoclinic
_symmetry_space_group_name_Hall '-P 2yn'
_symmetry_space_group_name_H-M 'P 1 21/n 1'
_atom_sites_solution_hydrogens geom
_atom_sites_solution_primary direct
_atom_sites_solution_secondary difmap
_audit_creation_date '9 November 2005'
_audit_creation_method SHELXL-97
_cell_angle_alpha 90.00
_cell_angle_beta 115.964(1)
_cell_angle_gamma 90.00
_cell_formula_units_Z 2
_cell_length_a 9.1581(4)
_cell_length_b 18.2060(7)
_cell_length_c 10.1529(4)
_cell_measurement_reflns_used 205
_cell_measurement_temperature 123(2)
_cell_measurement_theta_max 26.988
_cell_measurement_theta_min 2.496
_cell_volume 1521.96(11)
_computing_cell_refinement 'Bruker Apex II'
_computing_data_collection 'Bruker Apex II'
_computing_data_reduction 'Bruker Apex II'
_computing_molecular_graphics 'X-seed (Barbour, 1999)'
_computing_publication_material 'X-seed (Barbour, 1999)'
_computing_structure_refinement 'SHELXL-97 (Sheldrick, 1997)'
_computing_structure_solution 'SHELXS-97 (Sheldrick, 1997)'
_diffrn_ambient_temperature 123(2)
_diffrn_measured_fraction_theta_full 0.980
_diffrn_measured_fraction_theta_max 0.980
_diffrn_measurement_device_type 'Bruker X8 Apex II'
_diffrn_measurement_method 'phi and omega scans'
_diffrn_radiation_monochromator graphite
_diffrn_radiation_source 'fine-focus sealed tube'
_diffrn_radiation_type MoK\a
_diffrn_radiation_wavelength 0.71073
_diffrn_reflns_av_R_equivalents 0.0385
_diffrn_reflns_av_sigmaI/netI 0.0399
_diffrn_reflns_limit_h_max 10
_diffrn_reflns_limit_h_min -11
_diffrn_reflns_limit_k_max 23
_diffrn_reflns_limit_k_min -23
_diffrn_reflns_limit_l_max 12
_diffrn_reflns_limit_l_min -12
_diffrn_reflns_number 13984
_diffrn_reflns_theta_full 27.15
_diffrn_reflns_theta_max 27.15
_diffrn_reflns_theta_min 2.50
_diffrn_standards_decay_% 0
_diffrn_standards_interval_count 0
_diffrn_standards_interval_time 0
_diffrn_standards_number 0
_exptl_absorpt_coefficient_mu 0.750
_exptl_absorpt_correction_T_max 0.8940
_exptl_absorpt_correction_T_min 0.7957
_exptl_absorpt_correction_type empirical
_exptl_absorpt_process_details SADABS
_exptl_crystal_colour 'dark orange'
_exptl_crystal_density_diffrn 1.431
_exptl_crystal_density_method 'not measured'
_exptl_crystal_description prism
_exptl_crystal_F_000 690
_exptl_crystal_size_max 0.25
_exptl_crystal_size_mid 0.20
_exptl_crystal_size_min 0.15
_refine_diff_density_max 0.787
_refine_diff_density_min -0.550
_refine_diff_density_rms 0.074
_refine_ls_extinction_method none
_refine_ls_goodness_of_fit_ref 1.135
_refine_ls_hydrogen_treatment mixed
_refine_ls_matrix_type full
_refine_ls_number_parameters 195
_refine_ls_number_reflns 3304
_refine_ls_number_restraints 0
_refine_ls_restrained_S_all 1.135
_refine_ls_R_factor_all 0.0590
_refine_ls_R_factor_gt 0.0525
_refine_ls_shift/su_max 0.000
_refine_ls_shift/su_mean 0.000
_refine_ls_structure_factor_coef Fsqd
_refine_ls_weighting_details 'calc w=1/[\s^2^(Fo^2^)+(0.0229P)^2^+3.1461P] where P=(Fo^2^+2Fc^2^)/3'
_refine_ls_weighting_scheme calc
_refine_ls_wR_factor_gt 0.1113
_refine_ls_wR_factor_ref 0.1147
_reflns_number_gt 2976
_reflns_number_total 3304
_reflns_threshold_expression >2sigma(I)
_cod_data_source_file b910994c.txt
_cod_data_source_block H
_cod_original_sg_symbol_H-M P2(1)/n
_cod_database_code 7104748

loop_
_symmetry_equiv_pos_as_xyz
'x, y, z'
'-x+1/2, y+1/2, -z+1/2'
'-x, -y, -z'
'x-1/2, -y-1/2, z-1/2'

loop_
_atom_site_label
_atom_site_type_symbol
_atom_site_fract_x
_atom_site_fract_y
_atom_site_fract_z
_atom_site_U_iso_or_equiv
_atom_site_adp_type
_atom_site_occupancy
_atom_site_symmetry_multiplicity
_atom_site_calc_flag
_atom_site_refinement_flags
_atom_site_disorder_assembly
_atom_site_disorder_group
Co1 Co 0.0000 0.0000 0.0000 0.01860(15) Uani 1 2 d S . .
S1 S -0.00554(11) 0.16195(5) -0.37070(10) 0.0362(2) Uani 1 1 d . . .
O1 O 0.0423(3) 0.48890(12) 0.8193(2) 0.0320(5) Uani 1 1 d . . .
N1 N 0.0539(3) 0.36982(14) 0.3133(3) 0.0252(6) Uani 1 1 d . . .
C1 C 0.0417(4) 0.61791(18) 0.8450(4) 0.0352(8) Uani 1 1 d . . .
H1A H -0.0336 0.6151 0.8911 0.042 Uiso 1 1 calc R . .
H1B H 0.1134 0.6609 0.8873 0.042 Uiso 1 1 calc R . .
H3AO H 0.308(6) -0.041(3) 0.100(5) 0.072(16) Uiso 1 1 d . . .
H3BO H 0.298(5) 0.025(2) 0.059(5) 0.042(13) Uiso 1 1 d . . .
O2 O -0.0587(3) 0.37095(12) 0.6166(2) 0.0300(5) Uani 1 1 d . . .
N2 N 0.0402(3) 0.10778(13) 0.1038(3) 0.0200(5) Uani 1 1 d . . .
C2 C 0.1444(4) 0.54977(18) 0.8839(4) 0.0362(8) Uani 1 1 d . . .
H2A H 0.2280 0.5535 0.8471 0.043 Uiso 1 1 calc R . .
H2B H 0.2001 0.5438 0.9916 0.043 Uiso 1 1 calc R . .
O3 O 0.2467(3) -0.00561(13) 0.0419(3) 0.0245(5) Uani 1 1 d . . .
N3 N -0.0446(3) 0.05116(14) -0.1989(3) 0.0262(6) Uani 1 1 d . . .
C3 C 0.1303(4) 0.42170(18) 0.8532(4) 0.0339(8) Uani 1 1 d . . .
H3A H 0.1784 0.4126 0.9601 0.041 Uiso 1 1 calc R . .
H3B H 0.2193 0.4241 0.8230 0.041 Uiso 1 1 calc R . .
C4 C 0.0155(4) 0.36151(18) 0.7732(4) 0.0344(8) Uani 1 1 d . . .
H4A H 0.0746 0.3142 0.7978 0.041 Uiso 1 1 calc R . .
H4B H -0.0708 0.3591 0.8068 0.041 Uiso 1 1 calc R . .
C5 C 0.0513(4) 0.36029(19) 0.5549(4) 0.0316(7) Uani 1 1 d . . .
H5A H 0.1132 0.3143 0.5924 0.038 Uiso 1 1 calc R . .
H5B H 0.1291 0.4017 0.5811 0.038 Uiso 1 1 calc R . .
C6 C -0.0474(4) 0.35605(18) 0.3892(4) 0.0289(7) Uani 1 1 d . . .
H6A H -0.0973 0.3067 0.3621 0.035 Uiso 1 1 calc R . .
H6B H -0.1360 0.3927 0.3574 0.035 Uiso 1 1 calc R . .
C7 C 0.1801(4) 0.31385(16) 0.3410(4) 0.0268(7) Uani 1 1 d . . .
H7A H 0.2315 0.3025 0.4470 0.032 Uiso 1 1 calc R . .
H7B H 0.2649 0.3355 0.3173 0.032 Uiso 1 1 calc R . .
C8 C 0.1252(4) 0.24198(16) 0.2574(3) 0.0244(6) Uani 1 1 d . . .
C9 C 0.0602(4) 0.18433(17) 0.3032(3) 0.0274(7) Uani 1 1 d . . .
H9 H 0.0426 0.1894 0.3883 0.033 Uiso 1 1 calc R . .
C10 C 0.0209(4) 0.11908(16) 0.2248(3) 0.0257(6) Uani 1 1 d . . .
H10 H -0.0223 0.0802 0.2594 0.031 Uiso 1 1 calc R . .
C11 C 0.1008(4) 0.16461(16) 0.0576(3) 0.0250(6) Uani 1 1 d . . .
H11 H 0.1147 0.1585 -0.0292 0.030 Uiso 1 1 calc R . .
C12 C 0.1435(4) 0.23101(17) 0.1302(3) 0.0266(7) Uani 1 1 d . . .
H12 H 0.1855 0.2693 0.0930 0.032 Uiso 1 1 calc R . .
C16 C -0.0293(4) 0.09562(16) -0.2729(3) 0.0233(6) Uani 1 1 d . . .

loop_
_atom_site_aniso_label
_atom_site_aniso_U_11
_atom_site_aniso_U_22
_atom_site_aniso_U_33
_atom_site_aniso_U_23
_atom_site_aniso_U_13
_atom_site_aniso_U_12
Co1 0.0235(3) 0.0128(3) 0.0183(3) -0.0005(2) 0.0081(2) -0.0003(2)
S1 0.0408(5) 0.0343(5) 0.0368(5) 0.0112(4) 0.0199(4) -0.0003(4)
O1 0.0327(12) 0.0245(12) 0.0313(12) -0.0016(9) 0.0069(10) 0.0004(9)
N1 0.0293(13) 0.0200(12) 0.0247(13) -0.0039(10) 0.0104(11) 0.0004(10)
C1 0.0445(19) 0.0255(16) 0.0266(17) -0.0063(13) 0.0073(15) -0.0003(14)
O2 0.0341(12) 0.0270(12) 0.0303(12) -0.0004(9) 0.0152(10) -0.0012(9)
N2 0.0245(12) 0.0163(11) 0.0193(12) 0.0000(9) 0.0096(10) 0.0017(9)
C2 0.0413(19) 0.0260(17) 0.0297(17) -0.0032(14) 0.0050(15) -0.0056(14)
O3 0.0243(11) 0.0161(11) 0.0305(12) 0.0008(9) 0.0096(9) -0.0011(9)
N3 0.0345(14) 0.0199(12) 0.0224(13) -0.0019(10) 0.0109(11) -0.0005(11)
C3 0.0362(18) 0.0302(17) 0.0322(18) 0.0035(14) 0.0122(15) 0.0047(14)
C4 0.0436(19) 0.0282(17) 0.0298(17) 0.0039(14) 0.0145(15) -0.0003(15)
C5 0.0294(15) 0.0344(18) 0.0326(17) 0.0035(14) 0.0149(14) -0.0006(14)
C6 0.0269(15) 0.0249(16) 0.0351(17) -0.0045(13) 0.0137(14) 0.0007(12)
C7 0.0287(15) 0.0215(15) 0.0300(16) -0.0080(12) 0.0127(13) -0.0039(12)
C8 0.0244(14) 0.0220(15) 0.0271(15) -0.0060(12) 0.0116(12) 0.0004(12)
C9 0.0382(17) 0.0255(16) 0.0241(15) -0.0007(12) 0.0189(14) 0.0002(13)
C10 0.0336(16) 0.0181(14) 0.0293(16) 0.0016(12) 0.0173(13) -0.0005(12)
C11 0.0286(15) 0.0234(15) 0.0270(15) -0.0033(12) 0.0160(13) -0.0028(12)
C12 0.0293(15) 0.0201(15) 0.0321(17) -0.0031(12) 0.0150(13) -0.0049(12)
C16 0.0253(14) 0.0218(15) 0.0201(14) 0.0007(12) 0.0076(12) 0.0050(12)

loop_
_atom_type_symbol
_atom_type_description
_atom_type_scat_dispersion_real
_atom_type_scat_dispersion_imag
_atom_type_scat_source
C C 0.0033 0.0016 'International Tables Vol C Tables 4.2.6.8 and 6.1.1.4'
H H 0.0000 0.0000 'International Tables Vol C Tables 4.2.6.8 and 6.1.1.4'
N N 0.0061 0.0033 'International Tables Vol C Tables 4.2.6.8 and 6.1.1.4'
O O 0.0106 0.0060 'International Tables Vol C Tables 4.2.6.8 and 6.1.1.4'
S S 0.1246 0.1234 'International Tables Vol C Tables 4.2.6.8 and 6.1.1.4'
Co Co 0.3494 0.9721 'International Tables Vol C Tables 4.2.6.8 and 6.1.1.4'

loop_
_geom_angle_atom_site_label_1
_geom_angle_atom_site_label_2
_geom_angle_atom_site_label_3
_geom_angle
_geom_angle_site_symmetry_1
_geom_angle_site_symmetry_3
_geom_angle_publ_flag
N3 Co1 N3 180.0(2) . 3 ?
N3 Co1 O3 92.55(10) . 3 ?
N3 Co1 O3 87.45(10) 3 3 ?
N3 Co1 O3 87.45(10) . . ?
N3 Co1 O3 92.55(10) 3 . ?
O3 Co1 O3 180.00(13) 3 . ?
N3 Co1 N2 90.79(9) . 3 ?
N3 Co1 N2 89.21(9) 3 3 ?
O3 Co1 N2 90.39(9) 3 3 ?
O3 Co1 N2 89.61(9) . 3 ?
N3 Co1 N2 89.21(9) . . ?
N3 Co1 N2 90.79(9) 3 . ?
O3 Co1 N2 89.61(9) 3 . ?
O3 Co1 N2 90.39(9) . . ?
N2 Co1 N2 180.00(16) 3 . ?
C2 O1 C3 111.8(2) . . ?
C6 N1 C1 112.9(3) . 3_566 ?
C6 N1 C7 114.0(2) . . ?
C1 N1 C7 110.8(2) 3_566 . ?
N1 C1 C2 114.7(3) 3_566 . ?
N1 C1 H1A 108.6 3_566 . ?
C2 C1 H1A 108.6 . . ?
N1 C1 H1B 108.6 3_566 . ?
C2 C1 H1B 108.6 . . ?
H1A C1 H1B 107.6 . . ?
C5 O2 C4 112.9(3) . . ?
C10 N2 C11 116.3(3) . . ?
C10 N2 Co1 121.5(2) . . ?
C11 N2 Co1 121.9(2) . . ?
O1 C2 C1 108.3(3) . . ?
O1 C2 H2A 110.0 . . ?
C1 C2 H2A 110.0 . . ?
O1 C2 H2B 110.0 . . ?
C1 C2 H2B 110.0 . . ?
H2A C2 H2B 108.4 . . ?
Co1 O3 H3AO 119(3) . . ?
Co1 O3 H3BO 124(4) . . ?
H3AO O3 H3BO 104(4) . . ?
C16 N3 Co1 155.7(2) . . ?
O1 C3 C4 108.1(3) . . ?
O1 C3 H3A 110.1 . . ?
C4 C3 H3A 110.1 . . ?
O1 C3 H3B 110.1 . . ?
C4 C3 H3B 110.1 . . ?
H3A C3 H3B 108.4 . . ?
O2 C4 C3 113.2(3) . . ?
O2 C4 H4A 108.9 . . ?
C3 C4 H4A 108.9 . . ?
O2 C4 H4B 108.9 . . ?
C3 C4 H4B 108.9 . . ?
H4A C4 H4B 107.8 . . ?
O2 C5 C6 107.7(3) . . ?
O2 C5 H5A 110.2 . . ?
C6 C5 H5A 110.2 . . ?
O2 C5 H5B 110.2 . . ?
C6 C5 H5B 110.2 . . ?
H5A C5 H5B 108.5 . . ?
N1 C6 C5 111.5(3) . . ?
N1 C6 H6A 109.3 . . ?
C5 C6 H6A 109.3 . . ?
N1 C6 H6B 109.3 . . ?
C5 C6 H6B 109.3 . . ?
H6A C6 H6B 108.0 . . ?
N1 C7 C8 116.7(2) . . ?
N1 C7 H7A 108.1 . . ?
C8 C7 H7A 108.1 . . ?
N1 C7 H7B 108.1 . . ?
C8 C7 H7B 108.1 . . ?
H7A C7 H7B 107.3 . . ?
C9 C8 C12 116.7(3) . . ?
C9 C8 C7 123.5(3) . . ?
C12 C8 C7 119.8(3) . . ?
C8 C9 C10 119.9(3) . . ?
C8 C9 H9 120.0 . . ?
C10 C9 H9 120.0 . . ?
N2 C10 C9 123.8(3) . . ?
N2 C10 H10 118.1 . . ?
C9 C10 H10 118.1 . . ?
N2 C11 C12 123.3(3) . . ?
N2 C11 H11 118.4 . . ?
C12 C11 H11 118.4 . . ?
C11 C12 C8 120.1(3) . . ?
C11 C12 H12 120.0 . . ?
C8 C12 H12 120.0 . . ?
N3 C16 S1 176.9(3) . . ?

loop_
_geom_bond_atom_site_label_1
_geom_bond_atom_site_label_2
_geom_bond_distance
_geom_bond_site_symmetry_2
_geom_bond_publ_flag
Co1 N3 2.095(3) . ?
Co1 N3 2.095(3) 3 ?
Co1 O3 2.111(2) 3 ?
Co1 O3 2.111(2) . ?
Co1 N2 2.181(2) 3 ?
Co1 N2 2.181(2) . ?
S1 C16 1.637(3) . ?
O1 C2 1.413(4) . ?
O1 C3 1.422(4) . ?
N1 C6 1.464(4) . ?
N1 C1 1.472(4) 3_566 ?
N1 C7 1.473(4) . ?
C1 N1 1.472(4) 3_566 ?
C1 C2 1.501(5) . ?
C1 H1A 0.9900 . ?
C1 H1B 0.9900 . ?
O2 C5 1.414(4) . ?
O2 C4 1.439(4) . ?
N2 C10 1.331(4) . ?
N2 C11 1.351(4) . ?
C2 H2A 0.9900 . ?
C2 H2B 0.9900 . ?
O3 H3AO 0.88(5) . ?
O3 H3BO 0.70(4) . ?
N3 C16 1.154(4) . ?
C3 C4 1.490(5) . ?
C3 H3A 0.9900 . ?
C3 H3B 0.9900 . ?
C4 H4A 0.9900 . ?
C4 H4B 0.9900 . ?
C5 C6 1.523(4) . ?
C5 H5A 0.9900 . ?
C5 H5B 0.9900 . ?
C6 H6A 0.9900 . ?
C6 H6B 0.9900 . ?
C7 C8 1.520(4) . ?
C7 H7A 0.9900 . ?
C7 H7B 0.9900 . ?
C8 C9 1.383(4) . ?
C8 C12 1.388(4) . ?
C9 C10 1.387(4) . ?
C9 H9 0.9500 . ?
C10 H10 0.9500 . ?
C11 C12 1.380(4) . ?
C11 H11 0.9500 . ?
C12 H12 0.9500 . ?

loop_
_geom_hbond_atom_site_label_D
_geom_hbond_atom_site_label_H
_geom_hbond_atom_site_label_A
_geom_hbond_distance_DH
_geom_hbond_distance_HA
_geom_hbond_distance_DA
_geom_hbond_angle_DHA
_geom_hbond_site_symmetry_A
O3 H3AO N1 0.88(5) 2.01(5) 2.879(3) 166(5) 2_545
O3 H3BO O2 0.70(4) 2.23(4) 2.928(3) 174(5) 4_665
